data_2105421
loop_
_publ_author_name
'Calvo, C.'
'Faggiani, R.'
'Krishnamachari, N.'

_publ_section_title
;
 The crystal structure of sodium strontium boron dioxide hexaphosphate - a
 deviant apatite
;
_journal_name_full 'Acta Crystallographica B (24,1968-38,1982)'
_journal_page_first 188
_journal_page_last 192
_journal_paper_doi 10.1107/S0567740875002336
_journal_volume 31
_journal_year 1975
_chemical_formula_sum 'B0.996 Na0.209 O26 P6 Sr9.402'
_chemical_name_systematic 'Sr9.402 Na0.209 B0.996 O2 (P O4)6'
_space_group_IT_number 147
_symmetry_space_group_name_Hall '-P 3'
_symmetry_space_group_name_H-M 'P -3'
_cell_angle_alpha 90
_cell_angle_beta 90
_cell_angle_gamma 120
_cell_formula_units_Z 1
_cell_length_a 9.734
_cell_length_b 9.734
_cell_length_c 7.279
_cell_volume 597.290
_citation_journal_id_ASTM ACBCAR
_cod_data_source_file boron0-1_60.cif
_cod_data_source_block B0.996Na0.209O26P6Sr9.402
_cod_original_cell_volume 597.2897
_cod_database_code 2105421

loop_
_symmetry_equiv_pos_as_xyz
x,y,z
-y,x-y,z
-x+y,-x,z
-x,-y,-z
y,-x+y,-z
x-y,x,-z

loop_
_atom_site_label
_atom_site_type_symbol
_atom_site_fract_x
_atom_site_fract_y
_atom_site_fract_z
_atom_site_occupancy
_atom_site_U_iso_or_equiv
B1 B+3 0 0 0.5 1 0.0
O2 O-2 0.5756 0.454 0.2303 1 0.0
P1 P+5 0.3942 0.3642 0.2529 1 0.0
Sr3 Sr+2 0.25482 0.98189 0.23949 1 0.0
Na1 Na+1 0.3333 0.6667 0.0067 0.104 0.0
O4 O-2 -0.3555 -0.2666 0.5712 1 0.0
Sr2 Sr+2 0.3333 0.6667 0.5098 1 0.0
Sr1 Sr+2 0.3333 0.6667 0.0067 0.701 0.0
O5 O-2 0 0 0.3278 1 0.0
O1 O-2 0.3315 0.4817 0.2563 1 0.0
O3 O-2 0.3154 0.2474 0.0936 1 0.0
